data_4116126
loop_
_publ_author_name
'Reinhold Tacke'
'Christian Burschka'
'Ingo Richter'
'Brigitte Wagner'
'Reiner Willeke'

_publ_contact_author
;       Reinhold Tacke
    Institut f\"ur Anorganische Chemie
    Bayerische Julius-Maximilians-Universit\"at W\"urzburg
    Am Hubland
    D-97074 W\"urzburg
    Bundesrepublik Deutschland
;
_publ_contact_author_email r.tacke@mail.uni-wuerzburg.de
_publ_contact_author_fax '049 931 8884609'
_publ_contact_author_phone '049 931 8885250'
_publ_section_title
;
 Pentacoordinate Silicon Compounds with SiO5Skeletons Containing SiOH or
 SiOSi Groups: Derivatives of the Pentahydroxosilicate(1-) Anion
 [Si(OH)5]-and Its Anhydride [(HO)4Si-O-Si(OH)4]2-
;
_journal_name_full 'Journal of the American Chemical Society'
_journal_page_first 8480
_journal_page_last 8485
_journal_paper_doi 10.1021/ja000637i
_journal_volume 122
_journal_year 2000
_chemical_formula_moiety 'C28 H21 O7 Si, C6 H16 N'
_chemical_formula_sum 'C34 H37 N O7 Si'
_chemical_formula_weight 599.74
_chemical_melting_point 503
_chemical_name_systematic 'Triethylammonium Bis[benzilato(2-)-O1,O2]hydroxosilicate'
_space_group_IT_number 2
_symmetry_cell_setting triclinic
_symmetry_space_group_name_Hall '-P 1'
_symmetry_space_group_name_H-M 'P -1'
_atom_sites_solution_hydrogens geom
_atom_sites_solution_primary direct
_atom_sites_solution_secondary difmap
_audit_creation_method SHELXL-97
_cell_angle_alpha 82.02(3)
_cell_angle_beta 86.46(3)
_cell_angle_gamma 64.36(3)
_cell_formula_units_Z 2
_cell_length_a 10.863(2)
_cell_length_b 11.120(2)
_cell_length_c 14.495(3)
_cell_measurement_reflns_used 5000
_cell_measurement_temperature 173(2)
_cell_measurement_theta_max 25
_cell_measurement_theta_min 3
_cell_volume 1563.2(7)
_computing_cell_refinement 'STOE IPDS select'
_computing_data_collection 'STOE IPDS expose'
_computing_data_reduction 'STOE IPDS integrate'
_computing_molecular_graphics 'SHELX TL Plus, Bruker axs'
_computing_publication_material 'SHELX TL Plus, Bruker axs'
_computing_structure_refinement 'SHELXL-97 (Sheldrick, 1997)'
_computing_structure_solution 'SHELXS-97 (Sheldrick, 1990)'
_diffrn_ambient_temperature 173(2)
_diffrn_measured_fraction_theta_full 0.886
_diffrn_measured_fraction_theta_max 0.886
_diffrn_measurement_device_type STOE-IPDS
_diffrn_measurement_method STOE-IPDS
_diffrn_radiation_monochromator graphite
_diffrn_radiation_source 'fine-focus sealed tube'
_diffrn_radiation_type MoK\a
_diffrn_radiation_wavelength 0.71073
_diffrn_reflns_av_R_equivalents 0.0417
_diffrn_reflns_av_sigmaI/netI 0.0475
_diffrn_reflns_limit_h_max 13
_diffrn_reflns_limit_h_min -12
_diffrn_reflns_limit_k_max 13
_diffrn_reflns_limit_k_min -13
_diffrn_reflns_limit_l_max 15
_diffrn_reflns_limit_l_min -17
_diffrn_reflns_number 7821
_diffrn_reflns_theta_full 25.88
_diffrn_reflns_theta_max 25.88
_diffrn_reflns_theta_min 2.08
_exptl_absorpt_coefficient_mu 0.124
_exptl_absorpt_correction_type none
_exptl_crystal_colour colourless
_exptl_crystal_density_diffrn 1.274
_exptl_crystal_description blocks
_exptl_crystal_F_000 636
_exptl_crystal_size_max 0.50
_exptl_crystal_size_mid 0.50
_exptl_crystal_size_min 0.30
_refine_diff_density_max 0.589
_refine_diff_density_min -0.517
_refine_diff_density_rms 0.061
_refine_ls_extinction_method none
_refine_ls_goodness_of_fit_ref 0.955
_refine_ls_hydrogen_treatment mixed
_refine_ls_matrix_type full
_refine_ls_number_parameters 397
_refine_ls_number_reflns 5381
_refine_ls_number_restraints 0
_refine_ls_restrained_S_all 0.955
_refine_ls_R_factor_all 0.0656
_refine_ls_R_factor_gt 0.0479
_refine_ls_shift/su_max 0.000
_refine_ls_shift/su_mean 0.000
_refine_ls_structure_factor_coef Fsqd
_refine_ls_weighting_details 'w=1/[\s^2^(Fo^2^)+(0.0907P)^2^+0.0000P] where P=(Fo^2^+2Fc^2^)/3'
_refine_ls_weighting_scheme calc
_refine_ls_wR_factor_gt 0.1200
_refine_ls_wR_factor_ref 0.1284
_reflns_number_gt 3919
_reflns_number_total 5381
_reflns_threshold_expression >2sigma(I)
_cod_data_source_file ja000637i_2.cif
_cod_data_source_block uhu
_cod_depositor_comments
;
The following automatic conversions were performed:

'_refine_ls_weighting_scheme' value 'calc
w=1/[\s^2^(Fo^2^)+(0.0907P)^2^+0.0000P] where P=(Fo^2^+2Fc^2^)/3' was
changed to 'calc'. New tag '_refine_ls_weighting_details' was
created. The value of the new tag was set to
'w=1/[\s^2^(Fo^2^)+(0.0907P)^2^+0.0000P] where P=(Fo^2^+2Fc^2^)/3'.

Automatic conversion script
Id: cif_fix_values 3143 2015-03-26 13:38:13Z robertas 
;
_cod_original_cell_volume 1563.3(5)
_cod_database_code 4116126

loop_
_symmetry_equiv_pos_as_xyz
'x, y, z'
'-x, -y, -z'

loop_
_atom_site_label
_atom_site_type_symbol
_atom_site_fract_x
_atom_site_fract_y
_atom_site_fract_z
_atom_site_U_iso_or_equiv
_atom_site_adp_type
_atom_site_occupancy
_atom_site_calc_flag
_atom_site_refinement_flags
Si Si 0.73869(5) 0.90963(5) 0.35690(3) 0.02135(15) Uani 1 d .
O1 O 0.90606(12) 0.87361(12) 0.30767(9) 0.0243(3) Uani 1 d .
O2 O 0.67760(12) 0.94926(12) 0.24881(9) 0.0249(3) Uani 1 d .
O3 O 0.57054(12) 0.93306(11) 0.39850(9) 0.0236(3) Uani 1 d .
O4 O 0.80004(12) 0.75231(12) 0.40858(9) 0.0250(3) Uani 1 d .
O5 O 0.74431(14) 1.02710(13) 0.40935(10) 0.0293(3) Uani 1 d .
H1 H 0.677(3) 1.071(2) 0.4397(18) 0.044 Uiso 1 d .
N N 1.19711(19) 0.88983(18) 0.30985(13) 0.0354(4) Uani 1 d .
H2 H 1.130(3) 0.896(3) 0.263(2) 0.053 Uiso 1 d .
C1 C 0.90851(19) 0.90194(17) 0.21824(13) 0.0246(4) Uani 1 d .
O6 O 1.01141(13) 0.89495(14) 0.17458(10) 0.0329(3) Uani 1 d .
O7 O 0.46056(13) 0.82108(12) 0.47640(9) 0.0268(3) Uani 1 d .
C2 C 0.76755(18) 0.94867(18) 0.17400(13) 0.0241(4) Uani 1 d .
C3 C 0.56507(19) 0.82634(17) 0.44470(13) 0.0231(4) Uani 1 d .
C4 C 0.70595(18) 0.70583(17) 0.45398(13) 0.0237(4) Uani 1 d .
C5 C 0.72462(19) 1.09146(18) 0.12321(13) 0.0246(4) Uani 1 d .
C6 C 0.7945(2) 1.1146(2) 0.04486(15) 0.0358(5) Uani 1 d .
H6 H 0.8676 1.0411 0.0209 0.043 Uiso 1 calc R
C7 C 0.7588(2) 1.2446(2) 0.00091(17) 0.0448(6) Uani 1 d .
H7 H 0.8072 1.2598 -0.0529 0.054 Uiso 1 calc R
C8 C 0.6526(2) 1.3514(2) 0.03577(17) 0.0428(6) Uani 1 d .
H8 H 0.6289 1.4405 0.0066 0.051 Uiso 1 calc R
C9 C 0.5813(2) 1.3291(2) 0.11236(16) 0.0383(5) Uani 1 d .
H9 H 0.5072 1.4028 0.1353 0.046 Uiso 1 calc R
C10 C 0.6167(2) 1.19906(19) 0.15691(14) 0.0315(5) Uani 1 d .
H10 H 0.5671 1.1843 0.2101 0.038 Uiso 1 calc R
C11 C 0.7648(2) 0.85341(18) 0.10774(13) 0.0277(4) Uani 1 d .
C12 C 0.8781(3) 0.7693(3) 0.06260(19) 0.0517(7) Uani 1 d .
H12 H 0.9645 0.7681 0.0714 0.062 Uiso 1 calc R
C13 C 0.8660(3) 0.6855(3) 0.0038(2) 0.0634(8) Uani 1 d .
H13 H 0.9447 0.6276 -0.0271 0.076 Uiso 1 calc R
C14 C 0.7428(3) 0.6858(2) -0.00983(18) 0.0522(7) Uani 1 d .
H14 H 0.7359 0.6273 -0.0491 0.063 Uiso 1 calc R
C15 C 0.6301(3) 0.7704(3) 0.03320(19) 0.0582(7) Uani 1 d .
H15 H 0.5436 0.7722 0.0234 0.070 Uiso 1 calc R
C16 C 0.6413(3) 0.8541(3) 0.09144(18) 0.0488(6) Uani 1 d .
H16 H 0.5616 0.9134 0.1208 0.059 Uiso 1 calc R
C17 C 0.70008(18) 0.59651(17) 0.40306(13) 0.0246(4) Uani 1 d .
C18 C 0.6536(2) 0.50499(19) 0.44774(15) 0.0318(5) Uani 1 d .
H18 H 0.6223 0.5118 0.5103 0.038 Uiso 1 calc R
C19 C 0.6521(2) 0.4039(2) 0.40210(17) 0.0391(5) Uani 1 d .
H19 H 0.6212 0.3412 0.4336 0.047 Uiso 1 calc R
C20 C 0.6956(2) 0.3946(2) 0.31132(17) 0.0419(6) Uani 1 d .
H20 H 0.6967 0.3243 0.2804 0.050 Uiso 1 calc R
C21 C 0.7375(3) 0.4874(2) 0.26509(17) 0.0451(6) Uani 1 d .
H21 H 0.7648 0.4822 0.2017 0.054 Uiso 1 calc R
C22 C 0.7401(2) 0.5881(2) 0.31021(15) 0.0351(5) Uani 1 d .
H22 H 0.7693 0.6515 0.2778 0.042 Uiso 1 calc R
C23 C 0.74851(19) 0.65715(17) 0.55580(13) 0.0241(4) Uani 1 d .
C24 C 0.85931(19) 0.53323(18) 0.57852(14) 0.0281(4) Uani 1 d .
H24 H 0.9025 0.4776 0.5311 0.034 Uiso 1 calc R
C25 C 0.9073(2) 0.4899(2) 0.66847(15) 0.0346(5) Uani 1 d .
H25 H 0.9830 0.4052 0.6826 0.042 Uiso 1 calc R
C26 C 0.8451(2) 0.5701(2) 0.73876(15) 0.0367(5) Uani 1 d .
H26 H 0.8782 0.5410 0.8008 0.044 Uiso 1 calc R
C27 C 0.7350(2) 0.6921(2) 0.71726(15) 0.0367(5) Uani 1 d .
H27 H 0.6915 0.7469 0.7651 0.044 Uiso 1 calc R
C28 C 0.6869(2) 0.73607(19) 0.62681(14) 0.0308(5) Uani 1 d .
H28 H 0.6111 0.8209 0.6131 0.037 Uiso 1 calc R
C29 C 1.1117(3) 0.9678(3) 0.38562(17) 0.0466(6) Uani 1 d .
H29A H 1.0524 0.9252 0.4133 0.056 Uiso 1 calc R
H29B H 1.1726 0.9635 0.4353 0.056 Uiso 1 calc R
C30 C 1.0241(3) 1.1127(3) 0.3510(2) 0.0611(8) Uani 1 d .
H30A H 1.0825 1.1578 0.3294 0.092 Uiso 1 calc R
H30B H 0.9653 1.1570 0.4016 0.092 Uiso 1 calc R
H30C H 0.9673 1.1176 0.2993 0.092 Uiso 1 calc R
C31 C 1.2972(2) 0.9444(2) 0.26844(18) 0.0426(6) Uani 1 d .
H31A H 1.2991 1.0098 0.3075 0.051 Uiso 1 calc R
H31B H 1.3899 0.8697 0.2686 0.051 Uiso 1 calc R
C32 C 1.2593(3) 1.0112(3) 0.1713(2) 0.0595(7) Uani 1 d .
H32A H 1.2651 0.9448 0.1313 0.089 Uiso 1 calc R
H32B H 1.3221 1.0507 0.1482 0.089 Uiso 1 calc R
H32C H 1.1657 1.0822 0.1705 0.089 Uiso 1 calc R
C33 C 1.2664(3) 0.7425(2) 0.34545(18) 0.0449(6) Uani 1 d .
H33A H 1.3369 0.7277 0.3914 0.054 Uiso 1 calc R
H33B H 1.1982 0.7148 0.3780 0.054 Uiso 1 calc R
C34 C 1.3321(3) 0.6561(3) 0.2695(2) 0.0580(7) Uani 1 d .
H34A H 1.2655 0.6782 0.2200 0.087 Uiso 1 calc R
H34B H 1.3639 0.5612 0.2949 0.087 Uiso 1 calc R
H34C H 1.4099 0.6724 0.2439 0.087 Uiso 1 calc R

loop_
_atom_site_aniso_label
_atom_site_aniso_U_11
_atom_site_aniso_U_22
_atom_site_aniso_U_33
_atom_site_aniso_U_23
_atom_site_aniso_U_13
_atom_site_aniso_U_12
Si 0.0222(3) 0.0228(3) 0.0205(3) -0.00195(19) -0.0008(2) -0.01099(19)
O1 0.0237(7) 0.0294(6) 0.0213(7) -0.0011(5) -0.0026(5) -0.0131(5)
O2 0.0219(6) 0.0320(7) 0.0213(7) -0.0015(5) 0.0008(5) -0.0126(5)
O3 0.0236(6) 0.0214(6) 0.0251(7) -0.0011(5) 0.0008(5) -0.0098(5)
O4 0.0216(6) 0.0254(6) 0.0271(7) -0.0011(5) 0.0011(5) -0.0100(5)
O5 0.0307(8) 0.0311(7) 0.0324(8) -0.0111(6) 0.0060(6) -0.0177(6)
N 0.0341(10) 0.0449(10) 0.0326(10) 0.0051(8) -0.0090(8) -0.0236(8)
C1 0.0253(10) 0.0254(9) 0.0233(9) -0.0025(7) -0.0003(8) -0.0112(7)
O6 0.0237(7) 0.0483(8) 0.0262(7) -0.0024(6) 0.0022(6) -0.0161(6)
O7 0.0240(7) 0.0289(6) 0.0305(7) -0.0048(5) 0.0035(6) -0.0142(5)
C2 0.0230(9) 0.0306(9) 0.0208(9) -0.0031(7) 0.0019(8) -0.0136(7)
C3 0.0280(10) 0.0240(9) 0.0191(9) -0.0043(7) -0.0009(8) -0.0122(7)
C4 0.0228(9) 0.0239(9) 0.0255(10) -0.0018(7) 0.0019(8) -0.0118(7)
C5 0.0237(9) 0.0298(9) 0.0224(9) -0.0033(7) -0.0049(8) -0.0129(7)
C6 0.0303(11) 0.0414(11) 0.0314(11) 0.0015(9) 0.0020(9) -0.0132(9)
C7 0.0409(13) 0.0498(13) 0.0421(13) 0.0137(10) -0.0016(11) -0.0233(10)
C8 0.0518(14) 0.0331(11) 0.0452(13) 0.0090(9) -0.0135(12) -0.0221(10)
C9 0.0449(13) 0.0292(10) 0.0357(12) -0.0043(9) -0.0075(10) -0.0102(9)
C10 0.0350(11) 0.0343(10) 0.0249(10) -0.0031(8) -0.0026(9) -0.0145(8)
C11 0.0326(11) 0.0282(9) 0.0225(9) -0.0014(7) -0.0019(8) -0.0135(8)
C12 0.0406(14) 0.0529(14) 0.0601(17) -0.0287(13) -0.0003(12) -0.0124(11)
C13 0.0654(19) 0.0520(15) 0.0668(19) -0.0333(14) 0.0025(15) -0.0124(13)
C14 0.085(2) 0.0472(14) 0.0368(13) -0.0103(10) -0.0035(14) -0.0384(13)
C15 0.0685(18) 0.089(2) 0.0446(15) -0.0229(14) 0.0025(14) -0.0555(16)
C16 0.0431(14) 0.0704(16) 0.0451(14) -0.0265(12) 0.0059(12) -0.0308(12)
C17 0.0244(9) 0.0212(8) 0.0261(10) -0.0033(7) -0.0011(8) -0.0074(7)
C18 0.0390(11) 0.0291(9) 0.0307(11) -0.0039(8) 0.0001(9) -0.0176(8)
C19 0.0503(13) 0.0276(10) 0.0447(13) -0.0010(9) -0.0078(11) -0.0216(9)
C20 0.0484(13) 0.0332(11) 0.0458(14) -0.0146(10) -0.0062(11) -0.0154(10)
C21 0.0558(15) 0.0512(13) 0.0341(12) -0.0170(10) 0.0043(11) -0.0256(11)
C22 0.0421(12) 0.0365(11) 0.0308(11) -0.0059(9) 0.0035(10) -0.0207(9)
C23 0.0242(9) 0.0239(9) 0.0268(10) -0.0013(7) 0.0004(8) -0.0133(7)
C24 0.0268(10) 0.0275(9) 0.0292(10) -0.0032(8) 0.0022(8) -0.0112(8)
C25 0.0303(11) 0.0316(10) 0.0359(11) 0.0019(9) -0.0051(9) -0.0087(8)
C26 0.0401(12) 0.0420(11) 0.0253(10) 0.0014(9) -0.0073(9) -0.0159(9)
C27 0.0392(12) 0.0385(11) 0.0295(11) -0.0094(9) -0.0009(9) -0.0123(9)
C28 0.0339(11) 0.0262(9) 0.0297(11) -0.0052(8) -0.0023(9) -0.0095(8)
C29 0.0513(14) 0.0713(16) 0.0333(12) -0.0087(11) -0.0009(11) -0.0405(12)
C30 0.0560(17) 0.0622(17) 0.070(2) -0.0232(15) 0.0124(15) -0.0265(13)
C31 0.0382(12) 0.0476(13) 0.0470(14) 0.0042(10) -0.0026(11) -0.0257(10)
C32 0.0603(17) 0.0740(18) 0.0487(16) 0.0130(13) -0.0017(13) -0.0389(14)
C33 0.0495(14) 0.0446(12) 0.0461(14) 0.0149(10) -0.0220(12) -0.0283(11)
C34 0.0488(15) 0.0435(13) 0.0722(19) 0.0045(13) -0.0102(14) -0.0131(11)

loop_
_atom_type_symbol
_atom_type_description
_atom_type_scat_dispersion_real
_atom_type_scat_dispersion_imag
_atom_type_scat_source
C C 0.0033 0.0016 'International Tables Vol C Tables 4.2.6.8 and 6.1.1.4'
H H 0.0000 0.0000 'International Tables Vol C Tables 4.2.6.8 and 6.1.1.4'
N N 0.0061 0.0033 'International Tables Vol C Tables 4.2.6.8 and 6.1.1.4'
O O 0.0106 0.0060 'International Tables Vol C Tables 4.2.6.8 and 6.1.1.4'
Si Si 0.0817 0.0704 'International Tables Vol C Tables 4.2.6.8 and 6.1.1.4'

loop_
_geom_angle_atom_site_label_1
_geom_angle_atom_site_label_2
_geom_angle_atom_site_label_3
_geom_angle
_geom_angle_publ_flag
O1 Si O2 88.22(7) y
O1 Si O3 173.87(6) y
O1 Si O4 88.62(7) y
O1 Si O5 90.52(7) y
O2 Si O3 88.26(7) y
O2 Si O4 121.07(7) y
O2 Si O5 118.58(8) y
O3 Si O4 88.90(7) y
O3 Si O5 95.57(7) y
O4 Si O5 120.28(8) y
C1 O1 Si 114.95(13) ?
C2 O2 Si 118.45(11) ?
C3 O3 Si 114.66(11) ?
C4 O4 Si 117.95(11) ?
H1 O5 Si 118.0(19) ?
H2 N C29 105.2(14) ?
H2 N C33 104.3(15) ?
C29 N C33 110.1(2) ?
H2 N C31 112.4(16) ?
C29 N C31 111.87(19) ?
C33 N C31 112.47(18) ?
O6 C1 O1 123.38(19) ?
O6 C1 C2 124.39(17) ?
O1 C1 C2 112.21(16) ?
O2 C2 C5 110.32(14) ?
O2 C2 C11 108.13(15) ?
C5 C2 C11 110.92(15) ?
O2 C2 C1 105.87(15) ?
C5 C2 C1 108.46(16) ?
C11 C2 C1 113.01(14) ?
O7 C3 O3 124.47(16) ?
O7 C3 C4 123.36(16) ?
O3 C3 C4 112.16(15) ?
O4 C4 C23 108.37(16) ?
O4 C4 C17 109.99(14) ?
C23 C4 C17 112.87(15) ?
O4 C4 C3 106.24(14) ?
C23 C4 C3 111.62(14) ?
C17 C4 C3 107.53(16) ?
C6 C5 C10 119.36(18) ?
C6 C5 C2 120.62(16) ?
C10 C5 C2 120.00(17) ?
C5 C6 C7 120.58(19) ?
C8 C7 C6 119.7(2) ?
C9 C8 C7 120.1(2) ?
C8 C9 C10 120.54(19) ?
C5 C10 C9 119.72(19) ?
C16 C11 C12 118.1(2) ?
C16 C11 C2 117.92(17) ?
C12 C11 C2 124.0(2) ?
C11 C12 C13 120.0(3) ?
C14 C13 C12 120.9(2) ?
C15 C14 C13 119.4(2) ?
C14 C15 C16 120.0(3) ?
C11 C16 C15 121.5(2) ?
C18 C17 C22 118.61(18) ?
C18 C17 C4 121.11(16) ?
C22 C17 C4 120.27(18) ?
C19 C18 C17 120.84(19) ?
C20 C19 C18 119.8(2) ?
C19 C20 C21 120.0(2) ?
C20 C21 C22 120.6(2) ?
C21 C22 C17 120.1(2) ?
C28 C23 C24 118.11(19) ?
C28 C23 C4 122.40(16) ?
C24 C23 C4 119.33(16) ?
C25 C24 C23 121.22(18) ?
C24 C25 C26 120.07(18) ?
C27 C26 C25 119.2(2) ?
C26 C27 C28 120.84(18) ?
C27 C28 C23 120.57(17) ?
C30 C29 N 112.7(2) ?
C32 C31 N 111.6(2) ?
C34 C33 N 112.9(2) ?

loop_
_geom_bond_atom_site_label_1
_geom_bond_atom_site_label_2
_geom_bond_distance
_geom_bond_publ_flag
Si O1 1.8067(14) y
Si O2 1.6653(15) y
Si O3 1.8066(14) y
Si O4 1.6597(14) y
Si O5 1.6244(15) y
O1 C1 1.292(2) ?
O2 C2 1.413(2) ?
O3 C3 1.302(2) ?
O4 C4 1.423(2) ?
O5 H1 0.82(2) ?
N H2 1.00(3) ?
N C29 1.504(3) ?
N C33 1.504(3) ?
N C31 1.516(3) ?
C1 O6 1.228(2) ?
C1 C2 1.538(3) ?
O7 C3 1.220(2) ?
C2 C5 1.535(3) ?
C2 C11 1.536(3) ?
C3 C4 1.535(3) ?
C4 C23 1.527(3) ?
C4 C17 1.533(3) ?
C5 C6 1.384(3) ?
C5 C10 1.386(3) ?
C6 C7 1.391(3) ?
C7 C8 1.381(3) ?
C8 C9 1.370(3) ?
C9 C10 1.395(3) ?
C11 C16 1.373(3) ?
C11 C12 1.375(3) ?
C12 C13 1.397(4) ?
C13 C14 1.363(4) ?
C14 C15 1.358(4) ?
C15 C16 1.387(3) ?
C17 C18 1.390(3) ?
C17 C22 1.392(3) ?
C18 C19 1.388(3) ?
C19 C20 1.372(3) ?
C20 C21 1.377(4) ?
C21 C22 1.384(3) ?
C23 C28 1.391(3) ?
C23 C24 1.394(3) ?
C24 C25 1.377(3) ?
C25 C26 1.391(3) ?
C26 C27 1.375(3) ?
C27 C28 1.384(3) ?
C29 C30 1.504(4) ?
C31 C32 1.490(4) ?
C33 C34 1.500(4) ?
